data_7231219
loop_
_publ_author_name
'Wang, Yiheng'
'Li, Zhen Hua'
'Wang, Huadong'

_publ_section_title
;
 Synthesis of an oxygen-linked germinal frustrated Lewis pair and its
 application in small molecule activation
;
_journal_issue 46
_journal_name_full 'RSC Advances'
_journal_page_first 26271
_journal_paper_doi 10.1039/C8RA05108A
_journal_volume 8
_journal_year 2018
_chemical_formula_sum 'C38 H30 B F10 O P'
_chemical_formula_weight 734.40
_chemical_name_systematic
; 
 ? 
;
_space_group_IT_number 2
_symmetry_cell_setting triclinic
_symmetry_space_group_name_Hall '-P 1'
_symmetry_space_group_name_H-M 'P -1'
_atom_sites_solution_hydrogens geom
_atom_sites_solution_primary direct
_atom_sites_solution_secondary difmap
_audit_creation_method SHELXL-97
_audit_update_record
;
2018-05-17 deposited with the CCDC.
2018-07-18 downloaded from the CCDC.
;
_cell_angle_alpha 84.360(3)
_cell_angle_beta 85.808(3)
_cell_angle_gamma 88.853(3)
_cell_formula_units_Z 2
_cell_length_a 8.7905(17)
_cell_length_b 12.014(2)
_cell_length_c 16.205(3)
_cell_measurement_reflns_used 3452
_cell_measurement_temperature 296(2)
_cell_measurement_theta_max 27.32
_cell_measurement_theta_min 2.53
_cell_volume 1698.4(5)
_computing_cell_refinement 'Bruker SAINT'
_computing_data_collection 'Bruker APEX2'
_computing_data_reduction 'Bruker SAINT'
_computing_molecular_graphics 'Bruker SHELXTL'
_computing_publication_material 'Bruker SHELXTL'
_computing_structure_refinement 'SHELXL-97 (Sheldrick, 2008)'
_computing_structure_solution 'SHELXS-97 (Sheldrick, 2008)'
_diffrn_ambient_temperature 296(2)
_diffrn_measured_fraction_theta_full 0.990
_diffrn_measured_fraction_theta_max 0.990
_diffrn_measurement_device_type 'Bruker APEX-II CCD'
_diffrn_measurement_method '\f and \w scans'
_diffrn_radiation_monochromator graphite
_diffrn_radiation_source 'fine-focus sealed tube'
_diffrn_radiation_type MoK\a
_diffrn_radiation_wavelength 0.71073
_diffrn_reflns_av_R_equivalents 0.0318
_diffrn_reflns_av_sigmaI/netI 0.0574
_diffrn_reflns_limit_h_max 10
_diffrn_reflns_limit_h_min -10
_diffrn_reflns_limit_k_max 13
_diffrn_reflns_limit_k_min -14
_diffrn_reflns_limit_l_max 17
_diffrn_reflns_limit_l_min -19
_diffrn_reflns_number 10197
_diffrn_reflns_theta_full 25.04
_diffrn_reflns_theta_max 25.04
_diffrn_reflns_theta_min 1.27
_exptl_absorpt_coefficient_mu 0.167
_exptl_absorpt_correction_T_max 0.9835
_exptl_absorpt_correction_T_min 0.9361
_exptl_absorpt_correction_type multi-scan
_exptl_absorpt_process_details sadabs
_exptl_crystal_colour colorless
_exptl_crystal_density_diffrn 1.436
_exptl_crystal_density_method 'not measured'
_exptl_crystal_description prism
_exptl_crystal_F_000 752
_exptl_crystal_size_max 0.40
_exptl_crystal_size_mid 0.25
_exptl_crystal_size_min 0.10
_refine_diff_density_max 0.362
_refine_diff_density_min -0.359
_refine_diff_density_rms 0.086
_refine_ls_extinction_method none
_refine_ls_goodness_of_fit_ref 1.007
_refine_ls_hydrogen_treatment mixed
_refine_ls_matrix_type full
_refine_ls_number_parameters 466
_refine_ls_number_reflns 5966
_refine_ls_number_restraints 0
_refine_ls_restrained_S_all 1.007
_refine_ls_R_factor_all 0.0891
_refine_ls_R_factor_gt 0.0576
_refine_ls_shift/su_max 0.001
_refine_ls_shift/su_mean 0.000
_refine_ls_structure_factor_coef Fsqd
_refine_ls_weighting_details 'calc w=1/[\s^2^(Fo^2^)+(0.1500P)^2^+0.0000P] where P=(Fo^2^+2Fc^2^)/3'
_refine_ls_weighting_scheme calc
_refine_ls_wR_factor_gt 0.1764
_refine_ls_wR_factor_ref 0.2174
_reflns_number_gt 4094
_reflns_number_total 5966
_reflns_threshold_expression >2sigma(I)
_cod_data_source_file c8ra05108a2.cif
_cod_data_source_block mo_61112b
_cod_original_cell_volume 1698.4(6)
_cod_original_sg_symbol_H-M P-1
_cod_database_code 7231219

loop_
_symmetry_equiv_pos_as_xyz
'x, y, z'
'-x, -y, -z'

loop_
_atom_site_label
_atom_site_type_symbol
_atom_site_fract_x
_atom_site_fract_y
_atom_site_fract_z
_atom_site_U_iso_or_equiv
_atom_site_adp_type
_atom_site_occupancy
_atom_site_symmetry_multiplicity
_atom_site_calc_flag
_atom_site_refinement_flags
B1 B 0.1510(4) 0.4365(3) 0.2608(2) 0.0324(8) Uani 1 1 d .
C1 C 0.1345(4) 0.3669(3) 0.1817(2) 0.0346(7) Uani 1 1 d .
H1A H 0.0284 0.3500 0.1765 0.042 Uiso 1 1 calc R
H1B H 0.1740 0.4093 0.1309 0.042 Uiso 1 1 calc R
C2 C 0.2296(4) 0.2569(3) 0.1986(2) 0.0340(7) Uani 1 1 d .
H2 H 0.1696 0.2084 0.2405 0.041 Uiso 1 1 calc R
C3 C 0.2628(4) 0.1917(3) 0.1241(2) 0.0381(8) Uani 1 1 d .
C4 C 0.3446(5) 0.2340(3) 0.0526(2) 0.0499(9) Uani 1 1 d .
H4 H 0.3842 0.3056 0.0500 0.060 Uiso 1 1 calc R
C5 C 0.3697(6) 0.1739(4) -0.0152(3) 0.0713(13) Uani 1 1 d .
H5 H 0.4280 0.2031 -0.0622 0.086 Uiso 1 1 calc R
C6 C 0.3057(9) 0.0683(4) -0.0117(3) 0.098(2) Uani 1 1 d .
H6 H 0.3208 0.0266 -0.0571 0.118 Uiso 1 1 calc R
C7 C 0.2223(9) 0.0260(4) 0.0568(3) 0.102(2) Uani 1 1 d .
H7 H 0.1791 -0.0443 0.0583 0.122 Uiso 1 1 calc R
C8 C 0.2006(6) 0.0872(3) 0.1250(3) 0.0667(13) Uani 1 1 d .
H8 H 0.1432 0.0572 0.1721 0.080 Uiso 1 1 calc R
C9 C 0.5631(4) 0.3165(3) 0.18098(19) 0.0351(7) Uani 1 1 d .
C10 C 0.5986(4) 0.4140(3) 0.1283(2) 0.0426(8) Uani 1 1 d .
C11 C 0.7172(5) 0.4070(4) 0.0682(2) 0.0530(10) Uani 1 1 d .
H11 H 0.7410 0.4707 0.0325 0.064 Uiso 1 1 calc R
C12 C 0.8024(4) 0.3110(4) 0.0580(2) 0.0532(10) Uani 1 1 d .
C13 C 0.7669(4) 0.2169(4) 0.1113(2) 0.0508(10) Uani 1 1 d .
H13 H 0.8238 0.1516 0.1058 0.061 Uiso 1 1 calc R
C14 C 0.6487(4) 0.2170(3) 0.1730(2) 0.0427(8) Uani 1 1 d .
C15 C 0.6179(5) 0.1091(3) 0.2253(3) 0.0625(12) Uani 1 1 d .
H15A H 0.6935 0.0543 0.2107 0.094 Uiso 1 1 calc R
H15B H 0.5186 0.0832 0.2160 0.094 Uiso 1 1 calc R
H15C H 0.6218 0.1206 0.2829 0.094 Uiso 1 1 calc R
C16 C 0.9302(5) 0.3092(5) -0.0107(3) 0.0770(15) Uani 1 1 d .
H16A H 0.8900 0.2874 -0.0601 0.116 Uiso 1 1 calc R
H16B H 1.0080 0.2567 0.0068 0.116 Uiso 1 1 calc R
H16C H 0.9732 0.3824 -0.0220 0.116 Uiso 1 1 calc R
C17 C 0.5190(5) 0.5261(3) 0.1313(3) 0.0606(11) Uani 1 1 d .
H17A H 0.5742 0.5811 0.0945 0.091 Uiso 1 1 calc R
H17B H 0.5150 0.5474 0.1870 0.091 Uiso 1 1 calc R
H17C H 0.4172 0.5211 0.1143 0.091 Uiso 1 1 calc R
C18 C 0.4203(4) 0.2452(3) 0.35581(19) 0.0316(7) Uani 1 1 d .
C19 C 0.5030(4) 0.3132(3) 0.4031(2) 0.0432(9) Uani 1 1 d .
C20 C 0.5044(4) 0.2838(3) 0.4879(2) 0.0467(9) Uani 1 1 d .
H20 H 0.5582 0.3280 0.5194 0.056 Uiso 1 1 calc R
C21 C 0.4299(5) 0.1923(4) 0.5274(2) 0.0533(10) Uani 1 1 d .
C22 C 0.3555(5) 0.1247(3) 0.4802(2) 0.0558(11) Uani 1 1 d .
H22 H 0.3075 0.0611 0.5065 0.067 Uiso 1 1 calc R
C23 C 0.3490(4) 0.1478(3) 0.3944(2) 0.0397(8) Uani 1 1 d .
C24 C 0.2630(5) 0.0645(3) 0.3527(3) 0.0523(10) Uani 1 1 d .
H24A H 0.1574 0.0865 0.3525 0.078 Uiso 1 1 calc R
H24B H 0.2717 -0.0082 0.3824 0.078 Uiso 1 1 calc R
H24C H 0.3050 0.0621 0.2965 0.078 Uiso 1 1 calc R
C25 C 0.4247(8) 0.1673(5) 0.6223(3) 0.0911(18) Uani 1 1 d .
H25A H 0.4559 0.2322 0.6465 0.137 Uiso 1 1 calc R
H25B H 0.4923 0.1058 0.6365 0.137 Uiso 1 1 calc R
H25C H 0.3225 0.1484 0.6433 0.137 Uiso 1 1 calc R
C26 C 0.5917(5) 0.4160(3) 0.3680(3) 0.0517(10) Uani 1 1 d .
H26A H 0.5228 0.4785 0.3602 0.078 Uiso 1 1 calc R
H26B H 0.6433 0.4025 0.3156 0.078 Uiso 1 1 calc R
H26C H 0.6653 0.4321 0.4060 0.078 Uiso 1 1 calc R
C27 C 0.0725(4) 0.3780(3) 0.3512(2) 0.0339(7) Uani 1 1 d .
C28 C -0.0296(4) 0.2903(3) 0.3615(2) 0.0438(8) Uani 1 1 d .
C29 C -0.0759(5) 0.2352(3) 0.4368(3) 0.0555(10) Uani 1 1 d .
C30 C -0.0188(6) 0.2669(4) 0.5076(3) 0.0624(12) Uani 1 1 d .
C31 C 0.0790(5) 0.3560(4) 0.5016(2) 0.0552(11) Uani 1 1 d .
C32 C 0.1214(4) 0.4076(3) 0.4247(2) 0.0417(8) Uani 1 1 d .
C33 C 0.1010(4) 0.5687(3) 0.24764(19) 0.0333(7) Uani 1 1 d .
C34 C -0.0482(4) 0.5946(3) 0.2292(2) 0.0368(8) Uani 1 1 d .
C35 C -0.1069(4) 0.7012(3) 0.2184(2) 0.0472(9) Uani 1 1 d .
C36 C -0.0144(5) 0.7897(3) 0.2240(2) 0.0533(10) Uani 1 1 d .
C37 C 0.1360(5) 0.7697(3) 0.2415(2) 0.0479(9) Uani 1 1 d .
C38 C 0.1881(4) 0.6609(3) 0.2544(2) 0.0405(8) Uani 1 1 d .
F1 F -0.0896(3) 0.25292(19) 0.29477(15) 0.0583(6) Uani 1 1 d .
F2 F -0.1709(3) 0.1488(2) 0.44101(19) 0.0834(9) Uani 1 1 d .
F3 F -0.0615(4) 0.2120(3) 0.58109(17) 0.1043(12) Uani 1 1 d .
F4 F 0.1314(4) 0.3880(2) 0.57077(14) 0.0813(9) Uani 1 1 d .
F5 F 0.2177(3) 0.49463(17) 0.42364(13) 0.0532(6) Uani 1 1 d .
F6 F -0.1453(2) 0.51086(18) 0.22261(15) 0.0548(6) Uani 1 1 d .
F7 F -0.2531(3) 0.7202(2) 0.20151(18) 0.0726(8) Uani 1 1 d .
F8 F -0.0662(4) 0.89611(19) 0.21244(19) 0.0824(9) Uani 1 1 d .
F9 F 0.2274(3) 0.85509(18) 0.24932(19) 0.0769(8) Uani 1 1 d .
F10 F 0.3334(3) 0.64957(17) 0.27548(17) 0.0617(7) Uani 1 1 d .
O1 O 0.3285(2) 0.42800(17) 0.26581(13) 0.0322(5) Uani 1 1 d .
P1 P 0.39085(9) 0.30947(7) 0.25111(5) 0.0304(3) Uani 1 1 d .

loop_
_atom_site_aniso_label
_atom_site_aniso_U_11
_atom_site_aniso_U_22
_atom_site_aniso_U_33
_atom_site_aniso_U_23
_atom_site_aniso_U_13
_atom_site_aniso_U_12
B1 0.0304(19) 0.0327(18) 0.0349(19) -0.0065(15) -0.0019(15) -0.0031(15)
C1 0.0368(18) 0.0344(17) 0.0334(17) -0.0067(14) -0.0025(14) -0.0014(14)
C2 0.0359(17) 0.0321(16) 0.0342(17) -0.0027(13) -0.0028(14) -0.0042(13)
C3 0.050(2) 0.0298(16) 0.0371(19) -0.0116(14) -0.0104(16) 0.0026(15)
C4 0.058(2) 0.051(2) 0.042(2) -0.0075(17) -0.0106(18) -0.0041(18)
C5 0.086(3) 0.086(3) 0.044(2) -0.022(2) 0.000(2) 0.003(3)
C6 0.172(7) 0.065(3) 0.063(3) -0.035(3) -0.009(4) 0.004(4)
C7 0.198(7) 0.044(3) 0.068(3) -0.026(2) -0.006(4) -0.033(3)
C8 0.104(4) 0.042(2) 0.056(3) -0.0115(19) -0.010(3) -0.017(2)
C9 0.0332(17) 0.0439(18) 0.0294(16) -0.0087(14) -0.0039(14) -0.0011(14)
C10 0.042(2) 0.056(2) 0.0302(17) -0.0035(16) -0.0053(15) -0.0097(17)
C11 0.050(2) 0.074(3) 0.035(2) 0.0004(19) -0.0020(17) -0.017(2)
C12 0.039(2) 0.089(3) 0.0329(19) -0.015(2) 0.0021(16) -0.011(2)
C13 0.039(2) 0.074(3) 0.041(2) -0.016(2) -0.0009(17) 0.0009(19)
C14 0.045(2) 0.050(2) 0.0352(19) -0.0115(16) -0.0093(16) 0.0049(16)
C15 0.071(3) 0.054(2) 0.061(3) -0.007(2) 0.001(2) 0.023(2)
C16 0.059(3) 0.125(4) 0.045(2) -0.014(3) 0.020(2) -0.014(3)
C17 0.068(3) 0.047(2) 0.062(3) 0.014(2) 0.008(2) -0.010(2)
C18 0.0320(16) 0.0319(16) 0.0297(16) -0.0011(13) 0.0025(13) 0.0019(13)
C19 0.0368(19) 0.053(2) 0.042(2) -0.0110(17) -0.0139(16) 0.0093(16)
C20 0.045(2) 0.060(2) 0.0360(19) -0.0075(17) -0.0054(16) 0.0060(18)
C21 0.061(2) 0.065(3) 0.0324(19) 0.0004(18) -0.0050(18) 0.015(2)
C22 0.067(3) 0.051(2) 0.045(2) 0.0094(18) 0.002(2) 0.014(2)
C23 0.044(2) 0.0340(17) 0.0394(19) -0.0001(15) 0.0044(15) 0.0048(14)
C24 0.067(3) 0.0331(19) 0.055(2) 0.0020(17) 0.000(2) -0.0084(18)
C25 0.131(5) 0.105(4) 0.034(2) 0.008(3) -0.007(3) 0.011(4)
C26 0.047(2) 0.059(2) 0.052(2) -0.0119(19) -0.0167(18) -0.0079(18)
C27 0.0325(17) 0.0340(17) 0.0342(18) -0.0017(14) 0.0012(14) 0.0034(13)
C28 0.0387(19) 0.045(2) 0.047(2) -0.0056(17) -0.0004(16) 0.0008(16)
C29 0.061(3) 0.046(2) 0.057(3) -0.0040(19) 0.013(2) -0.0002(19)
C30 0.080(3) 0.060(3) 0.041(2) 0.007(2) 0.018(2) 0.009(2)
C31 0.069(3) 0.063(3) 0.033(2) -0.0123(18) 0.0045(19) 0.023(2)
C32 0.047(2) 0.0373(18) 0.042(2) -0.0074(15) -0.0046(16) 0.0065(16)
C33 0.0404(18) 0.0327(16) 0.0269(16) -0.0041(13) -0.0029(14) 0.0005(14)
C34 0.0393(19) 0.0390(18) 0.0315(17) -0.0033(14) 0.0017(14) -0.0023(15)
C35 0.050(2) 0.050(2) 0.041(2) -0.0063(17) -0.0058(17) 0.0174(18)
C36 0.076(3) 0.0360(19) 0.047(2) -0.0015(17) -0.007(2) 0.0179(19)
C37 0.066(3) 0.0311(18) 0.047(2) -0.0086(16) -0.0042(19) -0.0027(17)
C38 0.046(2) 0.0366(18) 0.0408(19) -0.0080(15) -0.0094(16) 0.0014(15)
F1 0.0531(14) 0.0621(14) 0.0618(14) -0.0114(11) -0.0046(11) -0.0218(11)
F2 0.0807(19) 0.0718(17) 0.093(2) -0.0013(15) 0.0243(16) -0.0288(15)
F3 0.150(3) 0.103(2) 0.0499(16) 0.0145(16) 0.0358(18) -0.013(2)
F4 0.117(2) 0.095(2) 0.0335(13) -0.0157(13) -0.0101(14) 0.0127(17)
F5 0.0596(14) 0.0535(13) 0.0500(13) -0.0193(10) -0.0083(11) -0.0070(11)
F6 0.0393(12) 0.0531(12) 0.0739(15) -0.0111(11) -0.0082(11) -0.0051(10)
F7 0.0518(15) 0.0733(16) 0.0921(19) -0.0022(14) -0.0156(14) 0.0223(13)
F8 0.095(2) 0.0407(13) 0.110(2) -0.0022(14) -0.0105(17) 0.0260(13)
F9 0.092(2) 0.0311(12) 0.111(2) -0.0137(13) -0.0214(17) -0.0093(12)
F10 0.0509(14) 0.0413(12) 0.0983(19) -0.0187(12) -0.0250(13) -0.0022(10)
O1 0.0318(12) 0.0286(11) 0.0363(12) -0.0008(9) -0.0045(9) -0.0048(9)
P1 0.0326(5) 0.0291(4) 0.0298(4) -0.0038(3) -0.0031(3) -0.0018(3)

loop_
_atom_type_symbol
_atom_type_description
_atom_type_scat_dispersion_real
_atom_type_scat_dispersion_imag
_atom_type_scat_source
C C 0.0033 0.0016 'International Tables Vol C Tables 4.2.6.8 and 6.1.1.4'
H H 0.0000 0.0000 'International Tables Vol C Tables 4.2.6.8 and 6.1.1.4'
B B 0.0013 0.0007 'International Tables Vol C Tables 4.2.6.8 and 6.1.1.4'
O O 0.0106 0.0060 'International Tables Vol C Tables 4.2.6.8 and 6.1.1.4'
P P 0.1023 0.0942 'International Tables Vol C Tables 4.2.6.8 and 6.1.1.4'
F F 0.0171 0.0103 'International Tables Vol C Tables 4.2.6.8 and 6.1.1.4'

loop_
_geom_angle_atom_site_label_1
_geom_angle_atom_site_label_2
_geom_angle_atom_site_label_3
_geom_angle
O1 B1 C1 99.4(3)
O1 B1 C33 108.8(2)
C1 B1 C33 115.2(3)
O1 B1 C27 107.0(2)
C1 B1 C27 115.5(3)
C33 B1 C27 110.0(3)
C2 C1 B1 105.7(3)
C2 C1 H1A 110.6
B1 C1 H1A 110.6
C2 C1 H1B 110.6
B1 C1 H1B 110.6
H1A C1 H1B 108.7
C3 C2 C1 114.9(3)
C3 C2 P1 119.3(2)
C1 C2 P1 100.8(2)
C3 C2 H2 107.0
C1 C2 H2 107.0
P1 C2 H2 107.0
C4 C3 C8 117.7(3)
C4 C3 C2 123.3(3)
C8 C3 C2 118.9(4)
C5 C4 C3 122.1(4)
C5 C4 H4 118.9
C3 C4 H4 118.9
C4 C5 C6 118.4(5)
C4 C5 H5 120.8
C6 C5 H5 120.8
C7 C6 C5 120.6(4)
C7 C6 H6 119.7
C5 C6 H6 119.7
C6 C7 C8 120.0(5)
C6 C7 H7 120.0
C8 C7 H7 120.0
C3 C8 C7 121.1(5)
C3 C8 H8 119.4
C7 C8 H8 119.4
C10 C9 C14 120.6(3)
C10 C9 P1 120.9(3)
C14 C9 P1 118.0(3)
C11 C10 C9 117.3(4)
C11 C10 C17 116.6(3)
C9 C10 C17 126.0(3)
C12 C11 C10 123.7(4)
C12 C11 H11 118.1
C10 C11 H11 118.1
C13 C12 C11 117.8(4)
C13 C12 C16 121.4(4)
C11 C12 C16 120.7(4)
C12 C13 C14 121.9(4)
C12 C13 H13 119.1
C14 C13 H13 119.1
C13 C14 C9 118.7(3)
C13 C14 C15 117.0(4)
C9 C14 C15 124.2(3)
C14 C15 H15A 109.5
C14 C15 H15B 109.5
H15A C15 H15B 109.5
C14 C15 H15C 109.5
H15A C15 H15C 109.5
H15B C15 H15C 109.5
C12 C16 H16A 109.5
C12 C16 H16B 109.5
H16A C16 H16B 109.5
C12 C16 H16C 109.5
H16A C16 H16C 109.5
H16B C16 H16C 109.5
C10 C17 H17A 109.5
C10 C17 H17B 109.5
H17A C17 H17B 109.5
C10 C17 H17C 109.5
H17A C17 H17C 109.5
H17B C17 H17C 109.5
C23 C18 C19 120.1(3)
C23 C18 P1 125.6(3)
C19 C18 P1 113.5(2)
C20 C19 C18 118.1(3)
C20 C19 C26 117.0(3)
C18 C19 C26 125.0(3)
C21 C20 C19 122.8(4)
C21 C20 H20 118.6
C19 C20 H20 118.6
C20 C21 C22 118.4(3)
C20 C21 C25 121.1(4)
C22 C21 C25 120.5(4)
C21 C22 C23 122.6(4)
C21 C22 H22 118.7
C23 C22 H22 118.7
C22 C23 C18 118.0(3)
C22 C23 C24 115.4(3)
C18 C23 C24 126.7(3)
C23 C24 H24A 109.5
C23 C24 H24B 109.5
H24A C24 H24B 109.5
C23 C24 H24C 109.5
H24A C24 H24C 109.5
H24B C24 H24C 109.5
C21 C25 H25A 109.5
C21 C25 H25B 109.5
H25A C25 H25B 109.5
C21 C25 H25C 109.5
H25A C25 H25C 109.5
H25B C25 H25C 109.5
C19 C26 H26A 109.5
C19 C26 H26B 109.5
H26A C26 H26B 109.5
C19 C26 H26C 109.5
H26A C26 H26C 109.5
H26B C26 H26C 109.5
C32 C27 C28 113.7(3)
C32 C27 B1 119.8(3)
C28 C27 B1 126.1(3)
F1 C28 C29 115.4(3)
F1 C28 C27 120.5(3)
C29 C28 C27 124.1(4)
F2 C29 C28 120.3(4)
F2 C29 C30 120.5(4)
C28 C29 C30 119.1(4)
F3 C30 C29 119.3(4)
F3 C30 C31 121.3(4)
C29 C30 C31 119.4(4)
F4 C31 C32 122.1(4)
F4 C31 C30 119.1(4)
C32 C31 C30 118.8(4)
F5 C32 C31 115.5(3)
F5 C32 C27 119.7(3)
C31 C32 C27 124.8(4)
C38 C33 C34 113.8(3)
C38 C33 B1 128.2(3)
C34 C33 B1 118.0(3)
F6 C34 C35 116.4(3)
F6 C34 C33 119.2(3)
C35 C34 C33 124.4(3)
F7 C35 C36 119.5(3)
F7 C35 C34 121.3(4)
C36 C35 C34 119.3(3)
F8 C36 C35 121.4(4)
F8 C36 C37 119.3(4)
C35 C36 C37 119.2(3)
F9 C37 C38 120.6(3)
F9 C37 C36 120.1(3)
C38 C37 C36 119.2(3)
F10 C38 C33 121.0(3)
F10 C38 C37 115.0(3)
C33 C38 C37 124.0(3)
P1 O1 B1 111.79(18)
O1 P1 C9 111.25(14)
O1 P1 C18 103.59(13)
C9 P1 C18 114.03(15)
O1 P1 C2 99.64(13)
C9 P1 C2 110.16(15)
C18 P1 C2 116.92(15)

loop_
_geom_bond_atom_site_label_1
_geom_bond_atom_site_label_2
_geom_bond_distance
B1 O1 1.569(4)
B1 C1 1.615(5)
B1 C33 1.637(5)
B1 C27 1.669(5)
C1 C2 1.561(4)
C1 H1A 0.9700
C1 H1B 0.9700
C2 C3 1.512(5)
C2 P1 1.857(3)
C2 H2 0.9800
C3 C4 1.377(5)
C3 C8 1.377(5)
C4 C5 1.374(6)
C4 H4 0.9300
C5 C6 1.392(7)
C5 H5 0.9300
C6 C7 1.346(8)
C6 H6 0.9300
C7 C8 1.386(7)
C7 H7 0.9300
C8 H8 0.9300
C9 C10 1.406(5)
C9 C14 1.411(5)
C9 P1 1.823(3)
C10 C11 1.381(5)
C10 C17 1.509(5)
C11 C12 1.380(6)
C11 H11 0.9300
C12 C13 1.380(6)
C12 C16 1.524(5)
C13 C14 1.388(5)
C13 H13 0.9300
C14 C15 1.496(6)
C15 H15A 0.9600
C15 H15B 0.9600
C15 H15C 0.9600
C16 H16A 0.9600
C16 H16B 0.9600
C16 H16C 0.9600
C17 H17A 0.9600
C17 H17B 0.9600
C17 H17C 0.9600
C18 C23 1.408(5)
C18 C19 1.419(5)
C18 P1 1.828(3)
C19 C20 1.385(5)
C19 C26 1.513(5)
C20 C21 1.370(6)
C20 H20 0.9300
C21 C22 1.373(6)
C21 C25 1.535(6)
C22 C23 1.397(5)
C22 H22 0.9300
C23 C24 1.506(5)
C24 H24A 0.9600
C24 H24B 0.9600
C24 H24C 0.9600
C25 H25A 0.9600
C25 H25B 0.9600
C25 H25C 0.9600
C26 H26A 0.9600
C26 H26B 0.9600
C26 H26C 0.9600
C27 C32 1.376(5)
C27 C28 1.387(5)
C28 F1 1.355(4)
C28 C29 1.367(5)
C29 F2 1.339(5)
C29 C30 1.375(6)
C30 F3 1.336(5)
C30 C31 1.378(6)
C31 F4 1.336(5)
C31 C32 1.365(5)
C32 F5 1.356(4)
C33 C38 1.376(5)
C33 C34 1.389(5)
C34 F6 1.349(4)
C34 C35 1.371(5)
C35 F7 1.344(4)
C35 C36 1.366(6)
C36 F8 1.348(4)
C36 C37 1.383(6)
C37 F9 1.337(4)
C37 C38 1.378(5)
C38 F10 1.347(4)
O1 P1 1.550(2)
